data_7708163
loop_
_publ_author_name
'Yang, Feng'
'Xu, Yuangang'
'Wang, Pengcheng'
'Lin, Qiuhan'
'Lu, Ming'

_publ_section_title
;
 Novel metal-organic frameworks assembled from the combination of
 polynitro-pyrazole and 5-nitroamine-1,2,4-oxadiazole: synthesis,
 structure and thermal properties.
;
_journal_issue 37
_journal_name_full 'Dalton transactions (Cambridge, England : 2003)'
_journal_page_first 12906
_journal_page_last 12912
_journal_paper_doi 10.1039/d1dt02093e
_journal_volume 50
_journal_year 2021
_chemical_formula_moiety 'C6 H4 K N9 O7, H2 O'
_chemical_formula_sum 'C6 H6 K N9 O8'
_chemical_formula_weight 371.30
_space_group_crystal_system triclinic
_space_group_IT_number 2
_space_group_name_Hall '-P 1'
_space_group_name_H-M_alt 'P -1'
_atom_sites_solution_hydrogens mixed
_audit_creation_method SHELXL-2018/3
_audit_update_record
;
2020-11-18 deposited with the CCDC.	2021-08-16 downloaded from the CCDC.
;
_cell_angle_alpha 97.197(3)
_cell_angle_beta 99.588(3)
_cell_angle_gamma 90.474(3)
_cell_formula_units_Z 2
_cell_length_a 7.1587(6)
_cell_length_b 8.4966(7)
_cell_length_c 11.1631(10)
_cell_measurement_reflns_used 4561
_cell_measurement_temperature 296(2)
_cell_measurement_theta_max 27.51
_cell_measurement_theta_min 2.42
_cell_volume 663.94(10)
_computing_cell_refinement 'Bruker SAINT'
_computing_data_collection 'Bruker APEX3'
_computing_data_reduction 'Bruker SAINT'
_computing_molecular_graphics 'Bruker SHELXTL'
_computing_publication_material 'Bruker SHELXTL'
_computing_structure_refinement 'SHELXL-2018/3 (Sheldrick, 2018)'
_computing_structure_solution 'SHELXT 2014/5 (Sheldrick, 2014)'
_diffrn_ambient_temperature 296(2)
_diffrn_detector_area_resol_mean 10.42
_diffrn_measured_fraction_theta_full 0.992
_diffrn_measured_fraction_theta_max 0.990
_diffrn_measurement_device_type 'Bruker D8 QUEST PHOTON 100'
_diffrn_measurement_method '\f and \w scans'
_diffrn_radiation_type MoK\a
_diffrn_radiation_wavelength 0.71073
_diffrn_reflns_av_R_equivalents 0.0339
_diffrn_reflns_av_unetI/netI 0.0380
_diffrn_reflns_Laue_measured_fraction_full 0.992
_diffrn_reflns_Laue_measured_fraction_max 0.990
_diffrn_reflns_limit_h_max 9
_diffrn_reflns_limit_h_min -9
_diffrn_reflns_limit_k_max 10
_diffrn_reflns_limit_k_min -11
_diffrn_reflns_limit_l_max 14
_diffrn_reflns_limit_l_min -14
_diffrn_reflns_number 10026
_diffrn_reflns_point_group_measured_fraction_full 0.992
_diffrn_reflns_point_group_measured_fraction_max 0.990
_diffrn_reflns_theta_full 25.242
_diffrn_reflns_theta_max 27.522
_diffrn_reflns_theta_min 2.417
_diffrn_source.source 'Ius 2.0'
_diffrn_source.type microfocus

_exptl_absorpt_coefficient_mu 0.470
_exptl_absorpt_correction_T_max 0.7456
_exptl_absorpt_correction_T_min 0.6378
_exptl_absorpt_correction_type multi-scan
_exptl_absorpt_process_details sadabs
_exptl_crystal_colour yellow
_exptl_crystal_density_diffrn 1.857
_exptl_crystal_description block
_exptl_crystal_F_000 376
_exptl_crystal_size_max 0.220
_exptl_crystal_size_mid 0.200
_exptl_crystal_size_min 0.150
_refine_diff_density_max 0.521
_refine_diff_density_min -0.461
_refine_diff_density_rms 0.061
_refine_ls_extinction_method none
_refine_ls_goodness_of_fit_ref 1.026
_refine_ls_hydrogen_treatment mixed
_refine_ls_matrix_type full
_refine_ls_number_parameters 223
_refine_ls_number_reflns 3035
_refine_ls_number_restraints 3
_refine_ls_restrained_S_all 1.025
_refine_ls_R_factor_all 0.0778
_refine_ls_R_factor_gt 0.0527
_refine_ls_shift/su_max 0.001
_refine_ls_shift/su_mean 0.000
_refine_ls_structure_factor_coef Fsqd
_refine_ls_weighting_details 'w=1/[\s^2^(Fo^2^)+(0.0497P)^2^+0.7319P] where P=(Fo^2^+2Fc^2^)/3'
_refine_ls_weighting_scheme calc
_refine_ls_wR_factor_gt 0.1199
_refine_ls_wR_factor_ref 0.1327
_reflns_Friedel_coverage 0.000
_reflns_number_gt 2246
_reflns_number_total 3035
_reflns_threshold_expression 'I > 2\s(I)'
_cod_data_source_file d1dt02093e2.cif
_cod_data_source_block YF_040_a
_cod_depositor_comments 'Adding full bibliography for 7708161--7708163.cif.'
_cod_database_code 7708163
_shelx_shelxl_version_number 2018/3
_shelx_space_group_comment
;
The symmetry employed for this shelxl refinement is uniquely defined
by the following loop, which should always be used as a source of
symmetry information in preference to the above space-group names.
They are only intended as comments.
;
_shelx_estimated_absorpt_t_min 0.904
_shelx_estimated_absorpt_t_max 0.933

loop_
_space_group_symop_operation_xyz
'x, y, z'
'-x, -y, -z'

loop_
_atom_site_label
_atom_site_type_symbol
_atom_site_fract_x
_atom_site_fract_y
_atom_site_fract_z
_atom_site_U_iso_or_equiv
_atom_site_adp_type
_atom_site_occupancy
_atom_site_site_symmetry_order
_atom_site_calc_flag
_atom_site_refinement_flags_posn
_atom_site_refinement_flags_adp
_atom_site_refinement_flags_occupancy
_atom_site_disorder_assembly
_atom_site_disorder_group
K1 K 1.16431(9) 0.23305(8) 0.01669(6) 0.0467(2) Uani 1 1 d . . . . .
C1 C 0.2434(5) 0.0852(3) 0.3449(3) 0.0436(7) Uani 1 1 d . . . . .
H1A H 0.139454 0.026672 0.290141 0.052 Uiso 1 1 calc R U . . .
H1B H 0.257692 0.044097 0.423077 0.052 Uiso 1 1 calc R U . . .
C2 C 0.4206(4) 0.0616(3) 0.2930(2) 0.0384(6) Uani 1 1 d . . . . .
C3 C 0.6189(4) 0.0730(3) 0.1772(3) 0.0409(7) Uani 1 1 d . . . . .
C4 C 0.0890(4) 0.4656(3) 0.3056(2) 0.0336(6) Uani 1 1 d . . . . .
C5 C 0.1859(4) 0.5060(3) 0.4263(2) 0.0317(5) Uani 1 1 d . . . . .
C6 C 0.2593(4) 0.3616(3) 0.4602(2) 0.0326(6) Uani 1 1 d . . . . .
N1 N 0.5565(4) -0.0216(3) 0.3417(2) 0.0553(7) Uani 1 1 d . . . . .
N2 N 0.4509(3) 0.1237(3) 0.1910(2) 0.0358(5) Uani 1 1 d . . . . .
N3 N 0.7365(4) 0.0811(3) 0.0942(3) 0.0516(7) Uani 1 1 d . . . . .
N4 N 0.6865(4) 0.1749(3) 0.0089(3) 0.0516(7) Uani 1 1 d . . . . .
N5 N 0.1996(3) 0.2529(2) 0.36191(19) 0.0351(5) Uani 1 1 d . . . . .
N6 N 0.0965(3) 0.3151(3) 0.2664(2) 0.0366(5) Uani 1 1 d . . . . .
N7 N -0.0146(4) 0.5609(3) 0.2191(2) 0.0445(6) Uani 1 1 d . . . . .
N8 N 0.2122(3) 0.6500(3) 0.5050(2) 0.0433(6) Uani 1 1 d . . . . .
N9 N 0.3661(4) 0.3286(3) 0.5621(2) 0.0442(6) Uani 1 1 d . . . . .
H9A H 0.401535 0.233085 0.568400 0.053 Uiso 1 1 calc R U . . .
H9B H 0.400141 0.402623 0.621933 0.053 Uiso 1 1 calc R U . . .
O1 O 0.6931(3) -0.0160(3) 0.2644(2) 0.0591(6) Uani 1 1 d . . . . .
O2 O 0.7924(3) 0.1756(3) -0.0693(2) 0.0740(8) Uani 1 1 d . . . . .
O3 O 0.5446(3) 0.2580(3) 0.0028(2) 0.0591(6) Uani 1 1 d . . . . .
O4 O -0.0721(5) 0.4988(3) 0.1171(3) 0.0997(12) Uani 1 1 d . . . . .
O5 O -0.0367(7) 0.6942(4) 0.2479(3) 0.1381(19) Uani 1 1 d . . . . .
O6 O 0.1464(5) 0.7693(3) 0.4701(3) 0.1083(13) Uani 1 1 d . . . . .
O7 O 0.3003(3) 0.6471(3) 0.6088(2) 0.0545(6) Uani 1 1 d . . . . .
O8 O 1.4374(5) 0.5210(3) 0.1858(3) 0.0771(8) Uani 1 1 d D . . . .
H8A H 1.512(6) 0.455(4) 0.156(4) 0.116 Uiso 1 1 d D U . . .
H8B H 1.425(7) 0.596(4) 0.142(4) 0.116 Uiso 1 1 d D U . . .

loop_
_atom_site_aniso_label
_atom_site_aniso_U_11
_atom_site_aniso_U_22
_atom_site_aniso_U_33
_atom_site_aniso_U_23
_atom_site_aniso_U_13
_atom_site_aniso_U_12
K1 0.0477(4) 0.0489(4) 0.0402(4) 0.0052(3) -0.0024(3) 0.0181(3)
C1 0.0666(19) 0.0245(13) 0.0403(15) 0.0070(11) 0.0081(14) 0.0049(12)
C2 0.0564(17) 0.0220(12) 0.0319(13) 0.0009(10) -0.0049(12) 0.0091(11)
C3 0.0414(15) 0.0311(14) 0.0417(15) -0.0088(11) -0.0079(12) 0.0101(12)
C4 0.0335(13) 0.0325(13) 0.0371(14) 0.0098(11) 0.0084(11) 0.0041(10)
C5 0.0357(13) 0.0259(12) 0.0361(13) 0.0055(10) 0.0126(11) 0.0033(10)
C6 0.0363(14) 0.0313(13) 0.0330(13) 0.0071(10) 0.0115(11) 0.0035(10)
N1 0.0740(19) 0.0390(14) 0.0484(15) 0.0095(11) -0.0065(14) 0.0216(13)
N2 0.0389(12) 0.0328(12) 0.0324(12) 0.0010(9) -0.0017(9) 0.0090(9)
N3 0.0387(14) 0.0521(16) 0.0565(16) -0.0150(13) 0.0023(12) 0.0102(12)
N4 0.0393(14) 0.0545(16) 0.0556(16) -0.0160(13) 0.0103(12) -0.0131(12)
N5 0.0472(13) 0.0263(11) 0.0327(11) 0.0067(9) 0.0067(10) 0.0068(9)
N6 0.0416(13) 0.0342(12) 0.0347(12) 0.0085(9) 0.0051(10) 0.0052(10)
N7 0.0531(15) 0.0416(14) 0.0427(14) 0.0143(11) 0.0124(12) 0.0162(11)
N8 0.0422(13) 0.0287(12) 0.0574(16) 0.0035(11) 0.0057(12) 0.0002(10)
N9 0.0607(16) 0.0344(12) 0.0364(12) 0.0086(10) 0.0016(11) 0.0091(11)
O1 0.0605(14) 0.0482(13) 0.0625(14) 0.0040(11) -0.0060(12) 0.0301(11)
O2 0.0540(14) 0.094(2) 0.0712(17) -0.0204(14) 0.0276(13) -0.0208(13)
O3 0.0525(13) 0.0607(14) 0.0711(16) 0.0185(12) 0.0229(12) 0.0082(11)
O4 0.140(3) 0.0567(16) 0.077(2) 0.0122(14) -0.0573(19) 0.0114(17)
O5 0.274(5) 0.072(2) 0.0558(17) 0.0030(15) -0.009(2) 0.100(3)
O6 0.144(3) 0.0301(13) 0.121(3) -0.0011(14) -0.059(2) 0.0166(15)
O7 0.0727(15) 0.0427(12) 0.0441(12) -0.0028(9) 0.0050(11) 0.0003(10)
O8 0.106(2) 0.0611(17) 0.0730(18) 0.0155(14) 0.0367(16) 0.0102(15)

loop_
_atom_type_symbol
_atom_type_description
_atom_type_scat_dispersion_real
_atom_type_scat_dispersion_imag
_atom_type_scat_source
C C 0.0033 0.0016 'International Tables Vol C Tables 4.2.6.8 and 6.1.1.4'
H H 0.0000 0.0000 'International Tables Vol C Tables 4.2.6.8 and 6.1.1.4'
N N 0.0061 0.0033 'International Tables Vol C Tables 4.2.6.8 and 6.1.1.4'
O O 0.0106 0.0060 'International Tables Vol C Tables 4.2.6.8 and 6.1.1.4'
K K 0.2009 0.2494 'International Tables Vol C Tables 4.2.6.8 and 6.1.1.4'

loop_
_geom_angle_atom_site_label_1
_geom_angle_atom_site_label_2
_geom_angle_atom_site_label_3
_geom_angle
_geom_angle_site_symmetry_1
_geom_angle_site_symmetry_3
_geom_angle_publ_flag
O2 K1 O3 156.20(8) . 1_655 ?
O2 K1 N2 138.26(8) . 1_655 ?
O3 K1 N2 57.44(7) 1_655 1_655 ?
O2 K1 O4 78.62(10) . 2_665 ?
O3 K1 O4 92.79(9) 1_655 2_665 ?
N2 K1 O4 141.52(8) 1_655 2_665 ?
O2 K1 N6 92.18(7) . 1_655 ?
O3 K1 N6 111.62(7) 1_655 1_655 ?
N2 K1 N6 67.71(6) 1_655 1_655 ?
O4 K1 N6 108.81(8) 2_665 1_655 ?
O2 K1 N3 92.08(8) . 2_755 ?
O3 K1 N3 74.43(7) 1_655 2_755 ?
N2 K1 N3 74.12(7) 1_655 2_755 ?
O4 K1 N3 124.53(9) 2_665 2_755 ?
N6 K1 N3 126.25(8) 1_655 2_755 ?
O2 K1 O4 69.02(8) . 1_655 ?
O3 K1 O4 125.55(9) 1_655 1_655 ?
N2 K1 O4 115.39(7) 1_655 1_655 ?
O4 K1 O4 59.83(13) 2_665 1_655 ?
N6 K1 O4 51.40(7) 1_655 1_655 ?
N3 K1 O4 160.01(9) 2_755 1_655 ?
O2 K1 O5 65.73(12) . 2_665 ?
O3 K1 O5 93.40(11) 1_655 2_665 ?
N2 K1 O5 147.99(10) 1_655 2_665 ?
O4 K1 O5 40.01(8) 2_665 2_665 ?
N6 K1 O5 142.58(8) 1_655 2_665 ?
N3 K1 O5 86.18(8) 2_755 2_665 ?
O4 K1 O5 91.56(8) 1_655 2_665 ?
O2 K1 O8 137.80(8) . . ?
O3 K1 O8 59.10(7) 1_655 . ?
N2 K1 O8 66.49(7) 1_655 . ?
O4 K1 O8 77.61(8) 2_665 . ?
N6 K1 O8 63.79(6) 1_655 . ?
N3 K1 O8 130.10(7) 2_755 . ?
O4 K1 O8 68.93(8) 1_655 . ?
O5 K1 O8 112.12(10) 2_665 . ?
O2 K1 N7 68.91(8) . 2_665 ?
O3 K1 N7 95.59(7) 1_655 2_665 ?
N2 K1 N7 152.47(7) 1_655 2_665 ?
O4 K1 N7 20.25(7) 2_665 2_665 ?
N6 K1 N7 125.35(6) 1_655 2_665 ?
N3 K1 N7 105.95(7) 2_755 2_665 ?
O4 K1 N7 74.08(7) 1_655 2_665 ?
O5 K1 N7 20.01(7) 2_665 2_665 ?
O8 K1 N7 96.19(7) . 2_665 ?
O2 K1 K1 52.59(7) . 2_755 ?
O3 K1 K1 124.30(6) 1_655 2_755 ?
N2 K1 K1 90.05(5) 1_655 2_755 ?
O4 K1 K1 128.35(6) 2_665 2_755 ?
N6 K1 K1 90.79(5) 1_655 2_755 ?
N3 K1 K1 52.31(6) 2_755 2_755 ?
O4 K1 K1 108.56(7) 1_655 2_755 ?
O5 K1 K1 97.67(9) 2_665 2_755 ?
O8 K1 K1 150.05(5) . 2_755 ?
N7 K1 K1 112.10(5) 2_665 2_755 ?
N5 C1 C2 110.9(2) . . ?
N5 C1 H1A 109.5 . . ?
C2 C1 H1A 109.5 . . ?
N5 C1 H1B 109.5 . . ?
C2 C1 H1B 109.5 . . ?
H1A C1 H1B 108.1 . . ?
N1 C2 N2 115.4(3) . . ?
N1 C2 C1 121.7(3) . . ?
N2 C2 C1 122.8(2) . . ?
N2 C3 O1 112.7(3) . . ?
N2 C3 N3 136.4(3) . . ?
O1 C3 N3 110.8(2) . . ?
N6 C4 C5 112.8(2) . . ?
N6 C4 N7 115.5(2) . . ?
C5 C4 N7 131.6(2) . . ?
N8 C5 C4 132.6(2) . . ?
N8 C5 C6 123.2(2) . . ?
C4 C5 C6 104.2(2) . . ?
N9 C6 N5 123.9(2) . . ?
N9 C6 C5 131.1(2) . . ?
N5 C6 C5 105.0(2) . . ?
C2 N1 O1 103.5(2) . . ?
C3 N2 C2 102.6(2) . . ?
C3 N2 K1 129.11(18) . 1_455 ?
C2 N2 K1 125.00(18) . 1_455 ?
N4 N3 C3 116.8(2) . . ?
N4 N3 K1 110.62(18) . 2_755 ?
C3 N3 K1 113.02(19) . 2_755 ?
O3 N4 O2 119.9(3) . . ?
O3 N4 N3 124.4(3) . . ?
O2 N4 N3 115.7(3) . . ?
C6 N5 N6 113.5(2) . . ?
C6 N5 C1 128.1(2) . . ?
N6 N5 C1 118.3(2) . . ?
C4 N6 N5 104.5(2) . . ?
C4 N6 K1 116.99(16) . 1_455 ?
N5 N6 K1 121.65(15) . 1_455 ?
O5 N7 O4 121.3(3) . . ?
O5 N7 C4 120.4(3) . . ?
O4 N7 C4 118.3(2) . . ?
O5 N7 K1 65.67(18) . 2_665 ?
O4 N7 K1 56.89(16) . 2_665 ?
C4 N7 K1 166.14(17) . 2_665 ?
O6 N8 O7 122.6(3) . . ?
O6 N8 C5 119.8(3) . . ?
O7 N8 C5 117.5(2) . . ?
C6 N9 H9A 120.0 . . ?
C6 N9 H9B 120.0 . . ?
H9A N9 H9B 120.0 . . ?
C3 O1 N1 105.9(2) . . ?
N4 O2 K1 116.4(2) . . ?
N4 O3 K1 139.4(2) . 1_455 ?
N7 O4 K1 102.86(19) . 2_665 ?
N7 O4 K1 116.3(2) . 1_455 ?
K1 O4 K1 120.17(13) 2_665 1_455 ?
N7 O5 K1 94.3(2) . 2_665 ?
K1 O8 H8A 74(4) . . ?
K1 O8 H8B 103(4) . . ?
H8A O8 H8B 108(3) . . ?

loop_
_geom_bond_atom_site_label_1
_geom_bond_atom_site_label_2
_geom_bond_distance
_geom_bond_site_symmetry_2
_geom_bond_publ_flag
K1 O2 2.694(3) . ?
K1 O3 2.760(2) 1_655 ?
K1 N2 2.831(2) 1_655 ?
K1 O4 2.899(3) 2_665 ?
K1 N6 2.908(2) 1_655 ?
K1 N3 2.942(3) 2_755 ?
K1 O4 3.046(3) 1_655 ?
K1 O5 3.084(3) 2_665 ?
K1 O8 3.302(3) . ?
K1 N7 3.375(2) 2_665 ?
K1 K1 4.5323(15) 2_755 ?
C1 N5 1.457(3) . ?
C1 C2 1.485(4) . ?
C1 H1A 0.9700 . ?
C1 H1B 0.9700 . ?
C2 N1 1.294(3) . ?
C2 N2 1.361(4) . ?
C3 N2 1.307(3) . ?
C3 O1 1.349(3) . ?
C3 N3 1.358(4) . ?
C4 N6 1.304(3) . ?
C4 C5 1.408(4) . ?
C4 N7 1.451(3) . ?
C5 N8 1.406(3) . ?
C5 C6 1.409(3) . ?
C6 N9 1.323(3) . ?
C6 N5 1.350(3) . ?
N1 O1 1.412(4) . ?
N3 N4 1.323(4) . ?
N4 O3 1.240(3) . ?
N4 O2 1.248(3) . ?
N5 N6 1.359(3) . ?
N7 O5 1.158(4) . ?
N7 O4 1.198(4) . ?
N8 O6 1.203(3) . ?
N8 O7 1.227(3) . ?
N9 H9A 0.8600 . ?
N9 H9B 0.8600 . ?
O8 H8A 0.853(19) . ?
O8 H8B 0.850(19) . ?

loop_
_geom_hbond_atom_site_label_D
_geom_hbond_atom_site_label_H
_geom_hbond_atom_site_label_A
_geom_hbond_distance_DH
_geom_hbond_distance_HA
_geom_hbond_distance_DA
_geom_hbond_angle_DHA
_geom_hbond_site_symmetry_A
_geom_hbond_publ_flag
C1 H1B O6 0.97 2.60 3.297(4) 128.6 1_545 yes
N9 H9A N1 0.86 2.16 2.965(3) 154.7 2_656 yes
N9 H9B O7 0.86 2.22 2.751(3) 120.1 . yes
N9 H9B O8 0.86 2.28 3.047(4) 149.0 2_766 yes
O8 H8A O3 0.853(19) 2.28(3) 3.027(4) 146(5) 1_655 yes
O8 H8B O2 0.850(19) 2.62(3) 3.353(4) 145(4) 2_765 yes
O8 H8B O3 0.850(19) 2.19(3) 3.009(3) 161(4) 2_765 yes

loop_
_geom_torsion_atom_site_label_1
_geom_torsion_atom_site_label_2
_geom_torsion_atom_site_label_3
_geom_torsion_atom_site_label_4
_geom_torsion
_geom_torsion_site_symmetry_1
_geom_torsion_site_symmetry_2
_geom_torsion_site_symmetry_3
_geom_torsion_site_symmetry_4
_geom_torsion_publ_flag
N5 C1 C2 N1 129.5(3) . . . . ?
N5 C1 C2 N2 -51.3(3) . . . . ?
N6 C4 C5 N8 -178.7(3) . . . . ?
N7 C4 C5 N8 1.7(5) . . . . ?
N6 C4 C5 C6 0.5(3) . . . . ?
N7 C4 C5 C6 -179.0(3) . . . . ?
N8 C5 C6 N9 -2.5(4) . . . . ?
C4 C5 C6 N9 178.1(3) . . . . ?
N8 C5 C6 N5 178.4(2) . . . . ?
C4 C5 C6 N5 -0.9(3) . . . . ?
N2 C2 N1 O1 -0.2(3) . . . . ?
C1 C2 N1 O1 179.1(2) . . . . ?
O1 C3 N2 C2 -0.1(3) . . . . ?
N3 C3 N2 C2 176.5(3) . . . . ?
O1 C3 N2 K1 -159.88(17) . . . 1_455 ?
N3 C3 N2 K1 16.7(5) . . . 1_455 ?
N1 C2 N2 C3 0.2(3) . . . . ?
C1 C2 N2 C3 -179.1(2) . . . . ?
N1 C2 N2 K1 161.09(19) . . . 1_455 ?
C1 C2 N2 K1 -18.2(3) . . . 1_455 ?
N2 C3 N3 N4 8.3(5) . . . . ?
O1 C3 N3 N4 -175.0(2) . . . . ?
N2 C3 N3 K1 -121.7(3) . . . 2_755 ?
O1 C3 N3 K1 55.0(3) . . . 2_755 ?
C3 N3 N4 O3 2.3(4) . . . . ?
K1 N3 N4 O3 133.5(2) 2_755 . . . ?
C3 N3 N4 O2 -177.2(2) . . . . ?
K1 N3 N4 O2 -46.1(3) 2_755 . . . ?
N9 C6 N5 N6 -178.0(2) . . . . ?
C5 C6 N5 N6 1.1(3) . . . . ?
N9 C6 N5 C1 -2.7(4) . . . . ?
C5 C6 N5 C1 176.5(3) . . . . ?
C2 C1 N5 C6 -87.8(3) . . . . ?
C2 C1 N5 N6 87.4(3) . . . . ?
C5 C4 N6 N5 0.1(3) . . . . ?
N7 C4 N6 N5 179.8(2) . . . . ?
C5 C4 N6 K1 -137.57(18) . . . 1_455 ?
N7 C4 N6 K1 42.1(3) . . . 1_455 ?
C6 N5 N6 C4 -0.8(3) . . . . ?
C1 N5 N6 C4 -176.7(2) . . . . ?
C6 N5 N6 K1 134.41(18) . . . 1_455 ?
C1 N5 N6 K1 -41.5(3) . . . 1_455 ?
N6 C4 N7 O5 176.2(4) . . . . ?
C5 C4 N7 O5 -4.2(5) . . . . ?
N6 C4 N7 O4 -5.5(4) . . . . ?
C5 C4 N7 O4 174.1(3) . . . . ?
N6 C4 N7 K1 -71.3(8) . . . 2_665 ?
C5 C4 N7 K1 108.3(7) . . . 2_665 ?
C4 C5 N8 O6 -1.3(5) . . . . ?
C6 C5 N8 O6 179.6(3) . . . . ?
C4 C5 N8 O7 177.6(3) . . . . ?
C6 C5 N8 O7 -1.5(4) . . . . ?
N2 C3 O1 N1 0.0(3) . . . . ?
N3 C3 O1 N1 -177.5(2) . . . . ?
C2 N1 O1 C3 0.1(3) . . . . ?
O3 N4 O2 K1 127.7(2) . . . . ?
N3 N4 O2 K1 -52.8(3) . . . . ?
O2 N4 O3 K1 133.3(3) . . . 1_455 ?
N3 N4 O3 K1 -46.2(4) . . . 1_455 ?
O5 N7 O4 K1 13.4(5) . . . 2_665 ?
C4 N7 O4 K1 -164.88(19) . . . 2_665 ?
O5 N7 O4 K1 146.9(4) . . . 1_455 ?
C4 N7 O4 K1 -31.4(4) . . . 1_455 ?
K1 N7 O4 K1 133.5(3) 2_665 . . 1_455 ?
O4 N7 O5 K1 -12.3(4) . . . 2_665 ?
C4 N7 O5 K1 165.9(2) . . . 2_665 ?
